data_7244230
loop_
_publ_author_name
'Yamashita, Yutaro'
'Tashiro, Shohei'
'Shionoya, Mitsuhiko'

_publ_section_title
;
 Orientational isomerisation of guest molecules in equilibrium in a
 tubular host crystal formed via halogen and hydrogen bonding
;
_journal_name_full CrystEngComm
_journal_paper_doi 10.1039/D1CE01654G
_journal_year 2022
_chemical_formula_moiety 'Br, C7 H8 Br2 N, C0.5 H Cl'
_chemical_formula_sum 'C7.5 H8 Br3 Cl N'
_chemical_formula_weight 387.33
_space_group_crystal_system orthorhombic
_space_group_IT_number 56
_space_group_name_Hall '-P 2ab 2ac'
_space_group_name_H-M_alt 'P c c n'
_atom_sites_solution_hydrogens geom
_audit_creation_date 2021-11-25
_audit_creation_method
;
Olex2 1.2
(compiled May 18 2018 14:05:52 for OlexSys, GUI svn.r5506)
;
_audit_update_record
;
2021-11-26 deposited with the CCDC.	2022-01-18 downloaded from the CCDC.
;
_cell_angle_alpha 90
_cell_angle_beta 90
_cell_angle_gamma 90
_cell_formula_units_Z 8
_cell_length_a 23.3149(5)
_cell_length_b 11.3966(3)
_cell_length_c 8.87109(18)
_cell_measurement_reflns_used 4184
_cell_measurement_temperature 203
_cell_measurement_theta_max 71.8320
_cell_measurement_theta_min 3.8010
_cell_volume 2357.14(9)
_computing_cell_refinement 'CrysAlisPro 1.171.41.104a (Rigaku OD, 2021)'
_computing_data_collection 'CrysAlisPro 1.171.41.104a (Rigaku OD, 2021)'
_computing_data_reduction 'CrysAlisPro 1.171.41.104a (Rigaku OD, 2021)'
_computing_molecular_graphics 'Olex2 (Dolomanov et al., 2009)'
_computing_publication_material 'Olex2 (Dolomanov et al., 2009)'
_computing_structure_refinement 'ShelXL (Sheldrick, 2015)'
_diffrn_ambient_temperature 203
_diffrn_detector 'Hybrid Pixel Array Detector'
_diffrn_detector_area_resol_mean 5.8140
_diffrn_measured_fraction_theta_full 0.998
_diffrn_measured_fraction_theta_max 0.981
_diffrn_measurement_details
;
List of Runs (angles in degrees, time in seconds):

  # Type    Start    End  Width  t~exp~   \w     \q     \k     \f   Frames
#--------------------------------------------------------------------------
  1  \w    -87.00 -29.00   0.50    0.50    --    0.00 -38.00-150.00  116
  2  \w     40.00  88.00   0.50    0.50    --    0.00  38.00-120.00   96
  3  \w     59.00 122.00   0.50    0.50    --   95.70 -45.00   0.00  126
  4  \w      9.00  51.00   0.50    0.50    --   95.70 -45.00   0.00   84
  5  \w    106.00 170.00   0.50    0.50    --   95.70  61.00 -60.00  128
  6  \w      6.00 110.00   0.50    0.50    --   95.70 -45.00-180.00  208
  7  \w     99.00 130.00   0.50    0.50    --   95.70  61.00 -90.00   62
  8  \w    111.00 154.00   0.50    0.50    --   95.70  82.00-150.00   86
;
_diffrn_measurement_device 'four-circle diffractometer'
_diffrn_measurement_device_type 'XtaLAB AFC12 (RINC): Kappa single'
_diffrn_measurement_method '\w scans'
_diffrn_orient_matrix_type 'CrysAlisPro convention (1999,Acta A55,543-557)'
_diffrn_orient_matrix_UB_11 -0.0599384000
_diffrn_orient_matrix_UB_12 0.0366058000
_diffrn_orient_matrix_UB_13 0.0561261000
_diffrn_orient_matrix_UB_21 0.0025674000
_diffrn_orient_matrix_UB_22 -0.0961411000
_diffrn_orient_matrix_UB_23 0.1216337000
_diffrn_orient_matrix_UB_31 0.0277134000
_diffrn_orient_matrix_UB_32 0.0878002000
_diffrn_orient_matrix_UB_33 0.1103013000
_diffrn_radiation_monochromator mirror
_diffrn_radiation_probe x-ray
_diffrn_radiation_type CuK\a
_diffrn_radiation_wavelength 1.54184
_diffrn_reflns_av_R_equivalents 0.0769
_diffrn_reflns_av_unetI/netI 0.0619
_diffrn_reflns_Laue_measured_fraction_full 0.998
_diffrn_reflns_Laue_measured_fraction_max 0.981
_diffrn_reflns_limit_h_max 28
_diffrn_reflns_limit_h_min -25
_diffrn_reflns_limit_k_max 13
_diffrn_reflns_limit_k_min -13
_diffrn_reflns_limit_l_max 10
_diffrn_reflns_limit_l_min -6
_diffrn_reflns_number 6398
_diffrn_reflns_point_group_measured_fraction_full 0.998
_diffrn_reflns_point_group_measured_fraction_max 0.981
_diffrn_reflns_theta_full 67.684
_diffrn_reflns_theta_max 72.118
_diffrn_reflns_theta_min 3.792
_diffrn_source 'Rotating-anode X-ray tube (dual wavelength)'
_diffrn_source_type 'Rigaku (Cu) X-ray DW Source'
_exptl_absorpt_coefficient_mu 14.422
_exptl_absorpt_correction_T_max 1.00000
_exptl_absorpt_correction_T_min 0.11810
_exptl_absorpt_correction_type multi-scan
_exptl_absorpt_process_details
;
CrysAlisPro 1.171.41.104a (Rigaku Oxford Diffraction, 2021)
Empirical absorption correction using spherical harmonics,
implemented in SCALE3 ABSPACK scaling algorithm.
;
_exptl_crystal_colour colourless
_exptl_crystal_colour_primary colourless
_exptl_crystal_density_diffrn 2.183
_exptl_crystal_description plate
_exptl_crystal_F_000 1456
_exptl_crystal_size_max 0.35
_exptl_crystal_size_mid 0.18
_exptl_crystal_size_min 0.05
_refine_diff_density_max 4.088
_refine_diff_density_min -2.048
_refine_diff_density_rms 0.362
_refine_ls_extinction_method none
_refine_ls_goodness_of_fit_ref 1.160
_refine_ls_hydrogen_treatment constr
_refine_ls_matrix_type full
_refine_ls_number_parameters 120
_refine_ls_number_reflns 2273
_refine_ls_number_restraints 0
_refine_ls_restrained_S_all 1.160
_refine_ls_R_factor_all 0.0959
_refine_ls_R_factor_gt 0.0928
_refine_ls_shift/su_max 0.000
_refine_ls_shift/su_mean 0.000
_refine_ls_structure_factor_coef Fsqd
_refine_ls_weighting_details 'w=1/[\s^2^(Fo^2^)+(0.2000P)^2^] where P=(Fo^2^+2Fc^2^)/3'
_refine_ls_weighting_scheme calc
_refine_ls_wR_factor_gt 0.2594
_refine_ls_wR_factor_ref 0.2658
_reflns_Friedel_coverage 0.000
_reflns_number_gt 2031
_reflns_number_total 2273
_reflns_threshold_expression 'I > 2\s(I)'
_cod_data_source_file d1ce01654g2.cif
_cod_data_source_block CD2Cl2_203K
_cod_original_formula_sum 'C7.50 H8 Br3 Cl N'
_cod_database_code 7244230
_shelx_shelxl_version_number 2017/1
_chemical_oxdiff_formula CHNBrCl
_shelx_space_group_comment
;
The symmetry employed for this shelxl refinement is uniquely defined
by the following loop, which should always be used as a source of
symmetry information in preference to the above space-group names.
They are only intended as comments.
;
_shelx_estimated_absorpt_t_max 0.532
_shelx_estimated_absorpt_t_min 0.081
_diffrn_oxdiff_digest_frames
;
018dc12e3adaca238b7f557e6a88ab35bf00031e7a6
;
_reflns_odcompleteness_completeness 100.00
_reflns_odcompleteness_iscentric 1
_reflns_odcompleteness_theta 66.97
_olex2_refinement_description
;
1. Fixed Uiso
 At 1.2 times of:
  All C(H) groups, All C(H,H) groups, All N(H) groups
2. Others
 Sof(C1GA)=Sof(H1GC)=Sof(H1GD)=0.5*(1-FVAR(2))
 Sof(C1GB)=Sof(H1GA)=Sof(H1GB)=0.5*FVAR(2)
3.a Secondary CH2 refined with riding coordinates:
 C1(H1A,H1B), C7(H7A,H7B), C1GB(H1GA,H1GB), C1GA(H1GC,H1GD)
3.b Aromatic/amide H refined with riding coordinates:
 N1(H1), C4(H4), C6(H6), C3(H3)
;
_olex2_submission_special_instructions 'No special instructions were received'
_oxdiff_exptl_absorpt_empirical_details
;
Empirical correction (ABSPACK) includes:
- Absorption correction using spherical harmonics
- Frame scaling
;
_oxdiff_exptl_absorpt_empirical_full_max 5.180
_oxdiff_exptl_absorpt_empirical_full_min 0.236

loop_
_space_group_symop_operation_xyz
'x, y, z'
'-x+1/2, -y+1/2, z'
'-x, y+1/2, -z+1/2'
'x+1/2, -y, -z+1/2'
'-x, -y, -z'
'x-1/2, y-1/2, -z'
'x, -y-1/2, z-1/2'
'-x-1/2, y, z-1/2'

loop_
_atom_site_label
_atom_site_type_symbol
_atom_site_fract_x
_atom_site_fract_y
_atom_site_fract_z
_atom_site_U_iso_or_equiv
_atom_site_adp_type
_atom_site_occupancy
_atom_site_site_symmetry_order
_atom_site_calc_flag
_atom_site_refinement_flags_posn
_atom_site_refinement_flags_adp
_atom_site_refinement_flags_occupancy
_atom_site_disorder_assembly
_atom_site_disorder_group
Br3 Br 0.40868(3) 0.63112(7) -0.13794(8) 0.0310(4) Uani 1 1 d . . . . .
Br2 Br 0.44712(3) 0.17159(7) 0.39482(9) 0.0342(4) Uani 1 1 d . . . . .
Br1 Br 0.23892(4) 0.57622(9) 0.46057(11) 0.0492(4) Uani 1 1 d . . . . .
Cl1G Cl 0.31143(16) 0.2330(5) 0.6839(8) 0.130(2) Uani 1 1 d . . . . .
N1 N 0.4093(3) 0.5443(6) 0.2034(7) 0.0343(14) Uani 1 1 d . . . . .
H1 H 0.412854 0.569730 0.112571 0.041 Uiso 1 1 calc R . . . .
C4 C 0.4461(3) 0.4616(7) 0.2534(9) 0.0312(16) Uani 1 1 d . . . . .
H4 H 0.474642 0.433229 0.189922 0.037 Uiso 1 1 calc R . . . .
C6 C 0.3987(3) 0.4655(6) 0.4896(8) 0.0258(14) Uani 1 1 d . . . . .
H6 H 0.395374 0.438632 0.588213 0.031 Uiso 1 1 calc R . . . .
C5 C 0.4416(3) 0.4195(6) 0.3969(8) 0.0255(15) Uani 1 1 d . . . . .
C2 C 0.3608(3) 0.5513(6) 0.4372(8) 0.0281(14) Uani 1 1 d . . . . .
C3 C 0.3680(3) 0.5877(6) 0.2895(9) 0.0286(14) Uani 1 1 d . . . . .
H3 H 0.343310 0.643868 0.249835 0.034 Uiso 1 1 calc R . . . .
C1 C 0.3163(3) 0.6079(8) 0.5340(10) 0.042(2) Uani 1 1 d . . . . .
H1A H 0.322705 0.692031 0.535755 0.051 Uiso 1 1 calc R . . . .
H1B H 0.319962 0.578945 0.636353 0.051 Uiso 1 1 calc R . . . .
C7 C 0.4806(3) 0.3239(6) 0.4517(9) 0.0318(16) Uani 1 1 d . . . . .
H7A H 0.484682 0.328556 0.560395 0.038 Uiso 1 1 calc R . . . .
H7B H 0.518258 0.332495 0.406654 0.038 Uiso 1 1 calc R . . . .
C1GB C 0.250000 0.250000 0.777(5) 0.24(5) Uani 0.74(5) 2 d S T P A 1
H1GA H 0.254477 0.317740 0.842441 0.293 Uiso 0.37(2) 1 calc R . . A 1
H1GB H 0.245524 0.182260 0.842441 0.293 Uiso 0.37(2) 1 calc R . . A 1
C1GA C 0.250000 0.250000 0.601(5) 0.040(15) Uani 0.26(5) 2 d S T P A 2
H1GC H 0.245542 0.182538 0.534870 0.048 Uiso 0.13(2) 1 calc R . . A 2
H1GD H 0.254458 0.317462 0.534870 0.048 Uiso 0.13(2) 1 calc R . . A 2

loop_
_atom_site_aniso_label
_atom_site_aniso_U_11
_atom_site_aniso_U_22
_atom_site_aniso_U_33
_atom_site_aniso_U_23
_atom_site_aniso_U_13
_atom_site_aniso_U_12
Br3 0.0295(6) 0.0388(6) 0.0248(6) 0.0062(3) -0.0005(3) 0.0034(3)
Br2 0.0419(6) 0.0282(6) 0.0324(6) 0.0016(3) -0.0054(3) 0.0025(3)
Br1 0.0307(7) 0.0698(8) 0.0471(7) -0.0119(4) 0.0005(3) 0.0015(4)
Cl1G 0.0538(17) 0.150(4) 0.186(5) 0.074(4) -0.016(2) -0.012(2)
N1 0.043(4) 0.034(3) 0.026(3) 0.003(3) -0.004(3) -0.003(2)
C4 0.033(4) 0.034(4) 0.026(4) 0.000(3) 0.004(2) 0.004(3)
C6 0.022(3) 0.030(3) 0.026(3) 0.002(3) 0.005(2) -0.001(2)
C5 0.028(4) 0.022(3) 0.027(4) 0.000(3) -0.004(2) -0.001(2)
C2 0.030(3) 0.033(3) 0.022(3) -0.003(3) -0.004(3) -0.002(3)
C3 0.028(3) 0.024(3) 0.034(4) 0.000(3) -0.007(3) -0.003(3)
C1 0.029(4) 0.056(5) 0.042(5) -0.018(4) -0.009(3) 0.014(3)
C7 0.028(4) 0.036(4) 0.031(4) -0.002(3) -0.004(3) 0.002(3)
C1GB 0.12(4) 0.56(14) 0.052(19) 0.000 0.000 -0.01(6)
C1GA 0.05(3) 0.05(3) 0.02(2) 0.000 0.000 0.01(2)

loop_
_atom_type_symbol
_atom_type_description
_atom_type_scat_dispersion_real
_atom_type_scat_dispersion_imag
_atom_type_scat_source
C C 0.0181 0.0091 'International Tables Vol C Tables 4.2.6.8 and 6.1.1.4'
H H 0.0000 0.0000 'International Tables Vol C Tables 4.2.6.8 and 6.1.1.4'
Br Br -0.6763 1.2805 'International Tables Vol C Tables 4.2.6.8 and 6.1.1.4'
Cl Cl 0.3639 0.7018 'International Tables Vol C Tables 4.2.6.8 and 6.1.1.4'
N N 0.0311 0.0180 'International Tables Vol C Tables 4.2.6.8 and 6.1.1.4'

loop_
_geom_angle_atom_site_label_1
_geom_angle_atom_site_label_2
_geom_angle_atom_site_label_3
_geom_angle
_geom_angle_site_symmetry_1
_geom_angle_site_symmetry_3
_geom_angle_publ_flag
C3 N1 C4 122.2(7) . . ?
N1 C4 C5 120.2(7) . . ?
C5 C6 C2 121.3(6) . . ?
C4 C5 C6 118.2(7) . . ?
C4 C5 C7 120.7(7) . . ?
C6 C5 C7 121.0(6) . . ?
C6 C2 C1 123.4(7) . . ?
C3 C2 C6 116.6(6) . . ?
C3 C2 C1 119.9(7) . . ?
N1 C3 C2 121.4(6) . . ?
C2 C1 Br1 111.7(5) . . ?
C5 C7 Br2 108.4(5) . . ?
Cl1G C1GB Cl1G 120(3) . 2 ?
Cl1G C1GA Cl1G 126(3) . 2 ?

loop_
_geom_bond_atom_site_label_1
_geom_bond_atom_site_label_2
_geom_bond_distance
_geom_bond_site_symmetry_2
_geom_bond_publ_flag
Br2 C7 1.969(7) . ?
Br1 C1 1.952(8) . ?
Cl1G C1GB 1.67(2) . ?
Cl1G C1GA 1.624(19) . ?
N1 C4 1.349(10) . ?
N1 C3 1.325(10) . ?
C4 C5 1.365(11) . ?
C6 C5 1.396(10) . ?
C6 C2 1.397(10) . ?
C5 C7 1.500(10) . ?
C2 C3 1.385(11) . ?
C2 C1 1.493(10) . ?
